data_1508467
loop_
_publ_author_name
'Kato, Reizo'
'Hengbo, Cui'

_publ_section_title
;
 Cation Dependence of Crystal Structure and Band Parameters in a Series of
 Molecular Conductors, beta'-(Cation)[Pd(dmit)2]2 (dmit =
 1,3-dithiole-2-thione-4,5-dithiolate)
;
_journal_issue 3
_journal_name_full Crystals
_journal_page_first 861
_journal_page_last 874
_journal_paper_doi 10.3390/cryst2030861
_journal_volume 2
_journal_year 2012
_chemical_formula_moiety '(C5 H12 As), 2(C3 Pd S10)'
_chemical_formula_sum 'C17 H14 As Pd2 S20'
_chemical_formula_weight 1147.22
_space_group_IT_number 15
_symmetry_cell_setting monoclinic
_symmetry_Int_Tables_number 15
_symmetry_space_group_name_Hall '-C 2yc'
_symmetry_space_group_name_H-M 'C 1 2/c 1'
_cell_angle_alpha 90.0000
_cell_angle_beta 96.973(3)
_cell_angle_gamma 90.0000
_cell_formula_units_Z 4
_cell_length_a 14.448(4)
_cell_length_b 6.3715(18)
_cell_length_c 37.282(11)
_cell_measurement_reflns_used 3573
_cell_measurement_temperature 296(2)
_cell_measurement_theta_max 27.5
_cell_measurement_theta_min 3.2
_cell_volume 3406.6(17)
_computing_cell_refinement CrystalClear
_computing_data_collection CrystalClear
_computing_data_reduction CrystalStructure
_computing_publication_material 'CrystalStructure 3.8'
_computing_structure_refinement 'SHELXL-97(Sheldrick, 1997)'
_computing_structure_solution SIR92
_diffrn_ambient_temperature 296(2)
_diffrn_detector_area_resol_mean 7.31
_diffrn_measured_fraction_theta_full 0.968
_diffrn_measured_fraction_theta_max 0.968
_diffrn_measurement_device_type 'Rigaku Mercury'
_diffrn_measurement_method \w
_diffrn_radiation_type 'Mo K\a'
_diffrn_radiation_wavelength 0.71075
_diffrn_reflns_av_R_equivalents 0.050
_diffrn_reflns_limit_h_max 18
_diffrn_reflns_limit_h_min -18
_diffrn_reflns_limit_k_max 8
_diffrn_reflns_limit_k_min -8
_diffrn_reflns_limit_l_max 48
_diffrn_reflns_limit_l_min -48
_diffrn_reflns_number 12977
_diffrn_reflns_theta_full 27.50
_diffrn_reflns_theta_max 27.50
_exptl_absorpt_coefficient_mu 3.263
_exptl_absorpt_correction_T_max 0.5615
_exptl_absorpt_correction_T_min 0.5615
_exptl_absorpt_correction_type empirical
_exptl_crystal_colour black
_exptl_crystal_density_diffrn 2.237
_exptl_crystal_density_method 'not measured'
_exptl_crystal_description platelet
_exptl_crystal_F_000 2244.00
_exptl_crystal_size_max 0.25
_exptl_crystal_size_mid 0.25
_exptl_crystal_size_min 0.03
_refine_diff_density_max 0.47
_refine_diff_density_min -1.01
_refine_ls_extinction_method none
_refine_ls_goodness_of_fit_ref 1.042
_refine_ls_hydrogen_treatment refall
_refine_ls_number_parameters 187
_refine_ls_number_reflns 3805
_refine_ls_R_factor_gt 0.0330
_refine_ls_shift/su_max 0.0020
_refine_ls_structure_factor_coef Fsqd
_refine_ls_weighting_details 'w = 1/[\s^2^(Fo^2^)+(0.0290P)^2^+0.0000P] where P=(Fo^2^+2Fc^2^)/3'
_refine_ls_weighting_scheme calc
_refine_ls_wR_factor_ref 0.0835
_reflns_number_gt 3103
_reflns_number_total 3805
_reflns_threshold_expression F^2^>2.0\s(F^2^)
_cod_data_source_file C17H14AsPd2S20_C2_c_EtMe3AsPddmit22_crystals-02-00861-s001_DC202.cif
_cod_data_source_block '__903_EtMe3As_110719'
_cod_original_cell_volume 3406.7(18)
_cod_original_formula_sum 'C17 H14 As Pd2 S20 '
_cod_database_code 1508467

loop_
_symmetry_equiv_pos_site_id
_symmetry_equiv_pos_as_xyz
1 +X,+Y,+Z
2 -X,+Y,1/2-Z
3 -X,-Y,-Z
4 +X,-Y,1/2+Z
5 1/2+X,1/2+Y,+Z
6 1/2-X,1/2+Y,1/2-Z
7 1/2-X,1/2-Y,-Z
8 1/2+X,1/2-Y,1/2+Z

loop_
_atom_site_label
_atom_site_type_symbol
_atom_site_fract_x
_atom_site_fract_y
_atom_site_fract_z
_atom_site_U_iso_or_equiv
_atom_site_adp_type
_atom_site_occupancy
_atom_site_symmetry_multiplicity
_atom_site_calc_flag
_atom_site_refinement_flags
Pd(1) Pd 0.849404(17) 0.17662(4) 0.517923(7) 0.02662(10) Uani 1.00 1 d .
As(1) As 1.0000 0.78655(10) 0.7500 0.0538(2) Uani 1.00 2 d S
S(1) S 0.86223(7) 0.48127(15) 0.55129(3) 0.0322(2) Uani 1.00 1 d .
S(2) S 0.78906(7) 0.00580(15) 0.56441(3) 0.0338(2) Uani 1.00 1 d .
S(3) S 0.91917(7) 0.34184(15) 0.47354(3) 0.0335(2) Uani 1.00 1 d .
S(4) S 0.84633(7) -0.13151(14) 0.48567(3) 0.0329(2) Uani 1.00 1 d .
S(5) S 0.82353(8) 0.57114(17) 0.62715(3) 0.0423(2) Uani 1.00 1 d .
S(6) S 0.75852(7) 0.15126(18) 0.63842(3) 0.0428(2) Uani 1.00 1 d .
S(7) S 0.97224(7) 0.18832(16) 0.40304(3) 0.0382(2) Uani 1.00 1 d .
S(8) S 0.91005(7) -0.23521(15) 0.41423(3) 0.0374(2) Uani 1.00 1 d .
S(9) S 0.76433(10) 0.4602(2) 0.69823(3) 0.0685(3) Uani 1.00 1 d .
S(10) S 0.98559(9) -0.1331(2) 0.34619(3) 0.0568(3) Uani 1.00 1 d .
C(1) C 0.8241(2) 0.4003(6) 0.59053(10) 0.0313(8) Uani 1.00 1 d .
C(2) C 0.7932(2) 0.2003(6) 0.59586(10) 0.0318(8) Uani 1.00 1 d .
C(3) C 0.9251(2) 0.1450(5) 0.44343(9) 0.0282(7) Uani 1.00 1 d .
C(4) C 0.8946(2) -0.0578(5) 0.44853(10) 0.0291(8) Uani 1.00 1 d .
C(5) C 0.7808(2) 0.3970(6) 0.65670(11) 0.0403(9) Uani 1.00 1 d .
C(6) C 0.9568(2) -0.0629(6) 0.38558(10) 0.0332(8) Uani 1.00 1 d .
C(7) C 0.8975(3) 0.9595(7) 0.73276(15) 0.0804(17) Uani 1.00 1 d .
C(8) C 1.0322(3) 0.6196(9) 0.71124(16) 0.0818(18) Uani 1.00 1 d .
C(9) C 1.1118(7) 0.5085(14) 0.7166(2) 0.076(3) Uani 0.50 1 d P
H(1) H 0.8404 0.8877 0.7355 0.096 Uiso 1.00 1 c R
H(2) H 0.8997 0.9907 0.7077 0.096 Uiso 1.00 1 c R
H(3) H 0.9004 1.0879 0.7463 0.096 Uiso 1.00 1 c R
H(4) H 0.9815 0.5220 0.7046 0.098 Uiso 1.00 1 c R
H(5) H 1.0358 0.7112 0.6907 0.098 Uiso 1.00 1 c R
H(6) H 1.0993 0.3724 0.7259 0.091 Uiso 1.00 1 c R
H(7) H 1.1560 0.5808 0.7335 0.091 Uiso 1.00 1 c R
H(8) H 1.1370 0.4930 0.6940 0.091 Uiso 1.00 1 c R

loop_
_atom_site_aniso_label
_atom_site_aniso_U_11
_atom_site_aniso_U_22
_atom_site_aniso_U_33
_atom_site_aniso_U_12
_atom_site_aniso_U_13
_atom_site_aniso_U_23
Pd(1) 0.03015(16) 0.02689(18) 0.02288(16) -0.00270(12) 0.00340(11) -0.00234(13)
As(1) 0.0597(4) 0.0415(4) 0.0624(4) 0.0000 0.0159(3) 0.0000
S(1) 0.0399(5) 0.0296(5) 0.0274(5) -0.0051(4) 0.0057(4) -0.0048(4)
S(2) 0.0442(5) 0.0301(5) 0.0278(5) -0.0051(4) 0.0074(4) -0.0006(4)
S(3) 0.0434(5) 0.0285(5) 0.0297(5) -0.0088(4) 0.0090(4) -0.0033(4)
S(4) 0.0459(5) 0.0266(5) 0.0274(5) -0.0056(4) 0.0097(4) -0.0021(4)
S(5) 0.0537(6) 0.0432(6) 0.0297(5) 0.0027(5) 0.0045(4) -0.0101(4)
S(6) 0.0469(5) 0.0558(7) 0.0268(5) -0.0057(5) 0.0089(4) -0.0009(4)
S(7) 0.0448(5) 0.0408(5) 0.0310(5) -0.0059(4) 0.0123(4) -0.0002(4)
S(8) 0.0481(5) 0.0332(5) 0.0321(5) 0.0004(4) 0.0103(4) -0.0066(4)
S(9) 0.0801(9) 0.0950(10) 0.0336(6) -0.0009(7) 0.0195(6) -0.0176(7)
S(10) 0.0688(8) 0.0713(8) 0.0332(6) 0.0085(6) 0.0185(5) -0.0084(5)
C(1) 0.0297(18) 0.038(2) 0.0258(19) 0.0037(15) -0.0005(15) -0.0069(16)
C(2) 0.0273(18) 0.045(2) 0.0226(18) 0.0015(16) 0.0011(14) -0.0006(17)
C(3) 0.0259(17) 0.036(2) 0.0228(18) 0.0003(15) 0.0033(13) -0.0006(16)
C(4) 0.0275(17) 0.034(2) 0.0248(19) 0.0037(15) -0.0009(14) -0.0037(16)
C(5) 0.033(2) 0.059(2) 0.029(2) 0.0056(18) 0.0018(16) -0.0050(19)
C(6) 0.0288(18) 0.042(2) 0.029(2) 0.0064(16) 0.0015(15) -0.0017(17)
C(7) 0.088(4) 0.069(3) 0.092(4) 0.029(3) 0.042(3) 0.032(3)
C(8) 0.079(4) 0.075(3) 0.089(4) 0.017(3) 0.003(3) -0.029(3)
C(9) 0.108(9) 0.056(6) 0.061(7) -0.025(6) -0.010(6) -0.022(5)

loop_
_atom_type_symbol
_atom_type_description
_atom_type_scat_dispersion_real
_atom_type_scat_dispersion_imag
_atom_type_scat_source
S S 0.125 0.123
;
International Tables for Crystallography
(1992, Vol. C, Tables 4.2.6.8 and 6.1.1.4)
;
Pd Pd -0.999 1.007
;
International Tables for Crystallography
(1992, Vol. C, Tables 4.2.6.8 and 6.1.1.4)
;
As As 0.050 2.006
;
International Tables for Crystallography
(1992, Vol. C, Tables 4.2.6.8 and 6.1.1.4)
;
C C 0.003 0.002
;
International Tables for Crystallography
(1992, Vol. C, Tables 4.2.6.8 and 6.1.1.4)
;
H H 0.000 0.000
;
International Tables for Crystallography
(1992, Vol. C, Table 6.1.1.4)
;

loop_
_geom_angle_atom_site_label_1
_geom_angle_atom_site_label_2
_geom_angle_atom_site_label_3
_geom_angle
_geom_angle_publ_flag
_geom_angle_site_symmetry_1
_geom_angle_site_symmetry_3
S(1) Pd(1) S(2) 90.28(3) yes . .
S(1) Pd(1) S(3) 89.38(3) yes . .
S(1) Pd(1) S(4) 176.42(3) yes . .
S(2) Pd(1) S(3) 176.20(3) yes . .
S(2) Pd(1) S(4) 90.29(3) yes . .
S(3) Pd(1) S(4) 89.82(3) yes . .
C(7) As(1) C(7) 108.9(2) yes . 2_756
C(7) As(1) C(8) 108.8(2) yes . .
C(7) As(1) C(8) 109.3(2) yes . 2_756
C(7) As(1) C(8) 109.3(2) yes 2_756 .
C(7) As(1) C(8) 108.8(2) yes 2_756 2_756
C(8) As(1) C(8) 111.8(2) yes . 2_756
Pd(1) S(1) C(1) 101.27(13) yes . .
Pd(1) S(2) C(2) 100.90(13) yes . .
Pd(1) S(3) C(3) 101.56(12) yes . .
Pd(1) S(4) C(4) 101.97(13) yes . .
C(1) S(5) C(5) 97.70(19) yes . .
C(2) S(6) C(5) 97.83(19) yes . .
C(3) S(7) C(6) 97.57(18) yes . .
C(4) S(8) C(6) 97.84(18) yes . .
S(1) C(1) S(5) 121.0(2) yes . .
S(1) C(1) C(2) 123.4(2) yes . .
S(5) C(1) C(2) 115.7(2) yes . .
S(2) C(2) S(6) 120.3(2) yes . .
S(2) C(2) C(1) 124.1(3) yes . .
S(6) C(2) C(1) 115.5(2) yes . .
S(3) C(3) S(7) 120.7(2) yes . .
S(3) C(3) C(4) 123.9(2) yes . .
S(7) C(3) C(4) 115.4(2) yes . .
S(4) C(4) S(8) 121.6(2) yes . .
S(4) C(4) C(3) 122.8(2) yes . .
S(8) C(4) C(3) 115.7(2) yes . .
S(5) C(5) S(6) 113.3(2) yes . .
S(5) C(5) S(9) 123.1(2) yes . .
S(6) C(5) S(9) 123.6(2) yes . .
S(7) C(6) S(8) 113.4(2) yes . .
S(7) C(6) S(10) 123.7(2) yes . .
S(8) C(6) S(10) 122.9(2) yes . .
As(1) C(8) C(9) 117.9(5) yes . .
As(1) C(7) H(1) 109.5 no . .
As(1) C(7) H(2) 109.5 no . .
As(1) C(7) H(3) 109.5 no . .
H(1) C(7) H(2) 109.5 no . .
H(1) C(7) H(3) 109.5 no . .
H(2) C(7) H(3) 109.5 no . .
As(1) C(8) H(4) 107.8 no . .
As(1) C(8) H(5) 107.8 no . .
C(9) C(8) H(4) 107.8 no . .
C(9) C(8) H(5) 107.8 no . .
H(4) C(8) H(5) 107.2 no . .
C(8) C(9) H(6) 109.5 no . .
C(8) C(9) H(7) 109.5 no . .
C(8) C(9) H(8) 109.5 no . .
H(6) C(9) H(7) 109.5 no . .
H(6) C(9) H(8) 109.5 no . .
H(7) C(9) H(8) 109.5 no . .

loop_
_geom_bond_atom_site_label_1
_geom_bond_atom_site_label_2
_geom_bond_distance
_geom_bond_publ_flag
_geom_bond_site_symmetry_2
Pd(1) S(1) 2.3008(10) yes .
Pd(1) S(2) 2.3055(11) yes .
Pd(1) S(3) 2.2950(11) yes .
Pd(1) S(4) 2.2998(9) yes .
As(1) C(7) 1.895(4) yes .
As(1) C(7) 1.895(4) yes 2_756
As(1) C(8) 1.897(6) yes .
As(1) C(8) 1.897(6) yes 2_756
S(1) C(1) 1.705(4) yes .
S(2) C(2) 1.702(3) yes .
S(3) C(3) 1.692(3) yes .
S(4) C(4) 1.690(3) yes .
S(5) C(1) 1.747(3) yes .
S(5) C(5) 1.730(4) yes .
S(6) C(2) 1.749(3) yes .
S(6) C(5) 1.722(4) yes .
S(7) C(3) 1.748(3) yes .
S(7) C(6) 1.732(3) yes .
S(8) C(4) 1.742(3) yes .
S(8) C(6) 1.725(3) yes .
S(9) C(5) 1.645(4) yes .
S(10) C(6) 1.636(4) yes .
C(1) C(2) 1.372(5) yes .
C(3) C(4) 1.386(5) yes .
C(8) C(9) 1.345(11) yes .
C(7) H(1) 0.960 no .
C(7) H(2) 0.960 no .
C(7) H(3) 0.960 no .
C(8) H(4) 0.970 no .
C(8) H(5) 0.970 no .
C(9) H(6) 0.960 no .
C(9) H(7) 0.960 no .
C(9) H(8) 0.960 no .

loop_
_geom_contact_atom_site_label_1
_geom_contact_atom_site_label_2
_geom_contact_distance
_geom_contact_site_symmetry_2
Pd(1) Pd(1) 3.1590(3) 7_656
S(1) S(2) 3.5569(13) 1_565
S(1) S(3) 3.5794(14) 3_766
S(1) S(4) 3.4624(14) 1_565
S(1) S(4) 3.2995(13) 7_656
S(1) S(7) 3.4730(13) 3_766
S(2) S(1) 3.5569(13) 1_545
S(2) S(3) 3.3109(13) 7_656
S(2) S(4) 3.4804(13) 7_646
S(2) S(8) 3.5268(14) 7_646
S(3) S(1) 3.5794(14) 3_766
S(3) S(2) 3.3109(13) 7_656
S(3) S(3) 3.5059(13) 3_766
S(3) S(4) 3.5619(13) 1_565
S(3) S(8) 3.4782(14) 1_565
S(4) S(1) 3.4624(14) 1_545
S(4) S(1) 3.2995(13) 7_656
S(4) S(2) 3.4804(13) 7_646
S(4) S(3) 3.5619(13) 1_545
S(4) S(4) 3.4485(14) 7_646
S(7) S(1) 3.4730(13) 3_766
S(8) S(2) 3.5268(14) 7_646
S(8) S(3) 3.4782(14) 1_545
S(9) C(9) 3.466(9) 2_756
S(10) C(9) 3.518(9) 3_756
C(1) C(4) 3.463(4) 7_656
C(2) C(3) 3.456(4) 7_656
C(3) C(2) 3.456(4) 7_656
C(4) C(1) 3.463(4) 7_656
C(9) S(9) 3.466(9) 2_756
C(9) S(10) 3.518(9) 3_756
S(5) H(4) 3.470 .
S(6) H(2) 3.255 1_545
S(6) H(8) 3.046 5_445
S(7) H(5) 3.540 3_766
S(9) H(1) 3.192 .
S(9) H(1) 3.084 6_646
S(9) H(2) 3.568 1_545
S(9) H(3) 3.444 1_545
S(9) H(3) 3.434 6_646
S(9) H(4) 3.142 .
S(9) H(6) 3.292 2_756
S(9) H(7) 2.771 2_756
S(9) H(7) 3.244 5_445
S(9) H(8) 3.493 5_445
S(10) H(2) 2.900 3_766
S(10) H(4) 3.189 3_756
S(10) H(5) 3.018 3_766
S(10) H(6) 3.203 3_756
S(10) H(8) 3.162 3_756
C(5) H(2) 3.532 1_545
C(5) H(4) 3.313 .
C(7) H(6) 3.046 2_766
C(7) H(7) 3.576 5_455
C(9) H(1) 3.380 5_545
C(9) H(3) 3.031 2_746
H(1) S(9) 3.192 .
H(1) S(9) 3.084 6_656
H(1) C(9) 3.380 5_455
H(1) H(6) 3.473 2_766
H(1) H(6) 3.459 5_455
H(1) H(7) 2.926 5_455
H(1) H(8) 3.220 5_455
H(2) S(6) 3.255 1_565
H(2) S(9) 3.568 1_565
H(2) S(10) 2.900 3_766
H(2) C(5) 3.532 1_565
H(2) H(4) 3.592 1_565
H(2) H(6) 3.469 2_766
H(3) S(9) 3.444 1_565
H(3) S(9) 3.434 6_656
H(3) C(9) 3.031 2_766
H(3) H(4) 3.448 1_565
H(3) H(6) 3.557 1_565
H(3) H(6) 2.087 2_766
H(3) H(7) 3.353 2_766
H(3) H(7) 3.506 5_455
H(3) H(8) 3.491 2_766
H(4) S(5) 3.470 .
H(4) S(9) 3.142 .
H(4) S(10) 3.189 3_756
H(4) C(5) 3.313 .
H(4) H(2) 3.592 1_545
H(4) H(3) 3.448 1_545
H(5) S(7) 3.540 3_766
H(5) S(10) 3.018 3_766
H(6) S(9) 3.292 2_756
H(6) S(10) 3.203 3_756
H(6) C(7) 3.046 2_746
H(6) H(1) 3.473 2_746
H(6) H(1) 3.459 5_545
H(6) H(2) 3.469 2_746
H(6) H(3) 3.557 1_545
H(6) H(3) 2.087 2_746
H(7) S(9) 2.771 2_756
H(7) S(9) 3.244 5_555
H(7) C(7) 3.576 5_545
H(7) H(1) 2.926 5_545
H(7) H(3) 3.353 2_746
H(7) H(3) 3.506 5_545
H(8) S(6) 3.046 5_555
H(8) S(9) 3.493 5_555
H(8) S(10) 3.162 3_756
H(8) H(1) 3.220 5_545
H(8) H(3) 3.491 2_746

loop_
_geom_torsion_atom_site_label_1
_geom_torsion_atom_site_label_2
_geom_torsion_atom_site_label_3
_geom_torsion_atom_site_label_4
_geom_torsion
_geom_torsion_site_symmetry_1
_geom_torsion_site_symmetry_3
_geom_torsion_site_symmetry_4
S(1) Pd(1) S(2) C(2) -1.86(12) . . .
S(2) Pd(1) S(1) C(1) 1.97(12) . . .
S(1) Pd(1) S(3) C(3) 177.61(11) . . .
S(3) Pd(1) S(1) C(1) -174.25(12) . . .
S(1) Pd(1) S(4) C(4) -78.0(6) . . .
S(4) Pd(1) S(1) C(1) -97.1(6) . . .
S(2) Pd(1) S(3) C(3) 92.7(5) . . .
S(3) Pd(1) S(2) C(2) 83.0(5) . . .
S(2) Pd(1) S(4) C(4) -177.07(12) . . .
S(4) Pd(1) S(2) C(2) 174.60(12) . . .
S(3) Pd(1) S(4) C(4) -0.87(12) . . .
S(4) Pd(1) S(3) C(3) 1.10(11) . . .
C(7) As(1) C(8) C(9) 170.4(5) . . .
C(7) As(1) C(8) C(9) 51.6(6) . 2_756 2_756
C(7) As(1) C(8) C(9) 51.6(6) 2_756 . .
C(7) As(1) C(8) C(9) 170.4(5) 2_756 2_756 2_756
C(8) As(1) C(8) C(9) -68.8(6) . 2_756 2_756
C(8) As(1) C(8) C(9) -68.8(6) 2_756 . .
Pd(1) S(1) C(1) S(5) 177.44(18) . . .
Pd(1) S(1) C(1) C(2) -1.8(3) . . .
Pd(1) S(2) C(2) S(6) -177.60(17) . . .
Pd(1) S(2) C(2) C(1) 1.4(3) . . .
Pd(1) S(3) C(3) S(7) 179.05(16) . . .
Pd(1) S(3) C(3) C(4) -1.3(3) . . .
Pd(1) S(4) C(4) S(8) 179.71(17) . . .
Pd(1) S(4) C(4) C(3) 0.4(3) . . .
C(1) S(5) C(5) S(6) -0.4(2) . . .
C(1) S(5) C(5) S(9) 179.0(2) . . .
C(5) S(5) C(1) S(1) -179.1(2) . . .
C(5) S(5) C(1) C(2) 0.2(3) . . .
C(2) S(6) C(5) S(5) 0.4(2) . . .
C(2) S(6) C(5) S(9) -178.9(2) . . .
C(5) S(6) C(2) S(2) 178.8(2) . . .
C(5) S(6) C(2) C(1) -0.3(2) . . .
C(3) S(7) C(6) S(8) -2.5(2) . . .
C(3) S(7) C(6) S(10) 178.8(2) . . .
C(6) S(7) C(3) S(3) -179.4(2) . . .
C(6) S(7) C(3) C(4) 0.9(2) . . .
C(4) S(8) C(6) S(7) 2.9(2) . . .
C(4) S(8) C(6) S(10) -178.4(2) . . .
C(6) S(8) C(4) S(4) 178.3(2) . . .
C(6) S(8) C(4) C(3) -2.4(2) . . .
S(1) C(1) C(2) S(2) 0.3(4) . . .
S(1) C(1) C(2) S(6) 179.36(19) . . .
S(5) C(1) C(2) S(2) -179.01(19) . . .
S(5) C(1) C(2) S(6) 0.1(2) . . .
S(3) C(3) C(4) S(4) 0.6(4) . . .
S(3) C(3) C(4) S(8) -178.70(18) . . .
S(7) C(3) C(4) S(4) -179.67(18) . . .
S(7) C(3) C(4) S(8) 1.0(3) . . .
